data_4507805
loop_
_publ_author_name
'Hollis, Courtney A.'
'Batten, Stuart R.'
'Sumby, Christopher J.'

_publ_section_title
;
 Two-Dimensional and Three-Dimensional Coordination Polymers of
 Hexakis(4-cyanophenyl)[3]radialene: The Role of Stoichiometry and
 Kinetics
;
_journal_issue 6
_journal_name_full 'Crystal Growth &amp; Design'
_journal_page_first 2350
_journal_paper_doi 10.1021/cg400036x
_journal_volume 13
_journal_year 2013
_chemical_formula_sum 'C50 H30 Cu F6 N8 O4 P'
_chemical_formula_weight 1015.33
_chemical_name_systematic
; 
 ? 
;
_space_group_IT_number 2
_symmetry_cell_setting triclinic
_symmetry_space_group_name_Hall '-P 1'
_symmetry_space_group_name_H-M 'P -1'
_atom_sites_solution_hydrogens geom
_atom_sites_solution_primary direct
_atom_sites_solution_secondary difmap
_audit_creation_method SHELXL-97
_cell_angle_alpha 74.51(3)
_cell_angle_beta 76.80(3)
_cell_angle_gamma 78.27(3)
_cell_formula_units_Z 2
_cell_length_a 9.776(2)
_cell_length_b 15.018(3)
_cell_length_c 16.673(3)
_cell_measurement_reflns_used 11750
_cell_measurement_temperature 150(2)
_cell_measurement_theta_max 28.89
_cell_measurement_theta_min 1.29
_cell_volume 2270.0(9)
_computing_data_collection Blu-Ice
_computing_molecular_graphics 'XSeed (Barbour, 2001)'
_computing_publication_material 'CIFTAB (Sheldrick)'
_computing_structure_refinement 'SHELXL-97 (Sheldrick, 1997)'
_computing_structure_solution 'SHELXS-97 (Sheldrick, 1990)'
_diffrn_ambient_temperature 150(2)
_diffrn_measured_fraction_theta_full 0.994
_diffrn_measured_fraction_theta_max 0.983
_diffrn_measurement_device_type 'CCD detector'
_diffrn_measurement_method 'phi scan'
_diffrn_radiation_source 'Australian Synchrotron, Station MX1'
_diffrn_radiation_type synchrotron
_diffrn_radiation_wavelength 0.7107
_diffrn_reflns_av_R_equivalents 0.0411
_diffrn_reflns_av_sigmaI/netI 0.0205
_diffrn_reflns_limit_h_max 13
_diffrn_reflns_limit_h_min -13
_diffrn_reflns_limit_k_max 19
_diffrn_reflns_limit_k_min -19
_diffrn_reflns_limit_l_max 22
_diffrn_reflns_limit_l_min -22
_diffrn_reflns_number 77974
_diffrn_reflns_theta_full 27.00
_diffrn_reflns_theta_max 28.89
_diffrn_reflns_theta_min 1.29
_exptl_absorpt_coefficient_mu 0.597
_exptl_absorpt_correction_T_max 0.8899
_exptl_absorpt_correction_T_min 0.7961
_exptl_absorpt_correction_type multi-scan
_exptl_absorpt_process_details
;
Using multiple and symmetry-related data measurements via the program SADABS
See R.H. Blessing, Acta Cryst (1995), A51, 33-38 
;
_exptl_crystal_colour orange
_exptl_crystal_density_diffrn 1.485
_exptl_crystal_density_method 'not measured'
_exptl_crystal_description block
_exptl_crystal_F_000 1032
_exptl_crystal_size_max 0.40
_exptl_crystal_size_mid 0.22
_exptl_crystal_size_min 0.18
_refine_diff_density_max 1.043
_refine_diff_density_min -1.183
_refine_diff_density_rms 0.074
_refine_ls_extinction_method none
_refine_ls_goodness_of_fit_ref 1.035
_refine_ls_hydrogen_treatment constr
_refine_ls_matrix_type full
_refine_ls_number_parameters 652
_refine_ls_number_reflns 11750
_refine_ls_number_restraints 1
_refine_ls_restrained_S_all 1.035
_refine_ls_R_factor_all 0.0545
_refine_ls_R_factor_gt 0.0499
_refine_ls_shift/su_max 0.001
_refine_ls_shift/su_mean 0.000
_refine_ls_structure_factor_coef Fsqd
_refine_ls_weighting_details 'calc w=1/[\s^2^(Fo^2^)+(0.0681P)^2^+2.5011P] where P=(Fo^2^+2Fc^2^)/3'
_refine_ls_weighting_scheme calc
_refine_ls_wR_factor_gt 0.1286
_refine_ls_wR_factor_ref 0.1325
_reflns_number_gt 10609
_reflns_number_total 11750
_reflns_threshold_expression >2sigma(I)
_cod_data_source_file cg400036x_si_001.cif
_cod_data_source_block 5b
_cod_original_cell_volume 2270.0(8)
_cod_original_sg_symbol_H-M P-1
_cod_database_code 4507805

loop_
_symmetry_equiv_pos_as_xyz
'x, y, z'
'-x, -y, -z'

loop_
_atom_site_label
_atom_site_type_symbol
_atom_site_fract_x
_atom_site_fract_y
_atom_site_fract_z
_atom_site_U_iso_or_equiv
_atom_site_adp_type
_atom_site_occupancy
_atom_site_symmetry_multiplicity
_atom_site_calc_flag
_atom_site_refinement_flags
_atom_site_disorder_assembly
_atom_site_disorder_group
Cu1 Cu 0.66620(3) 0.504539(15) 0.371418(14) 0.02361(8) Uani 1 1 d . . .
P1 P 0.30108(6) 0.68290(4) 0.02091(4) 0.02990(12) Uani 1 1 d . . .
F1 F 0.34622(18) 0.77630(11) 0.02820(10) 0.0451(4) Uani 1 1 d . . .
C1 C 0.7889(2) 0.88890(12) 0.71466(12) 0.0215(3) Uani 1 1 d . . .
F2 F 0.43646(18) 0.67134(13) -0.05164(11) 0.0504(4) Uani 1 1 d . . .
C2 C 0.7873(2) 0.91328(13) 0.79237(12) 0.0224(3) Uani 1 1 d . . .
F3 F 0.2083(2) 0.74130(12) -0.04853(10) 0.0497(4) Uani 1 1 d . . .
C3 C 0.8152(2) 0.81672(13) 0.78784(11) 0.0217(3) Uani 1 1 d . . .
F4 F 0.16378(15) 0.69435(10) 0.09393(8) 0.0350(3) Uani 1 1 d . . .
C4 C 0.7633(2) 0.91472(12) 0.63460(11) 0.0208(3) Uani 1 1 d . . .
F5 F 0.39070(16) 0.62338(12) 0.09217(11) 0.0461(4) Uani 1 1 d . . .
C5 C 0.7650(2) 0.98033(13) 0.83634(12) 0.0227(3) Uani 1 1 d . . .
F6 F 0.25725(17) 0.58833(10) 0.01412(10) 0.0429(3) Uani 1 1 d . . .
C6 C 0.8436(2) 0.72495(12) 0.82550(11) 0.0205(3) Uani 1 1 d . . .
C11 C 0.7457(2) 0.84364(12) 0.59285(11) 0.0199(3) Uani 1 1 d . . .
C12 C 0.6758(2) 0.76812(12) 0.63988(11) 0.0204(3) Uani 1 1 d . . .
H12 H 0.6374 0.7639 0.6983 0.025 Uiso 1 1 calc R . .
C13 C 0.6620(2) 0.69962(13) 0.60215(12) 0.0218(3) Uani 1 1 d . . .
H13 H 0.6146 0.6485 0.6342 0.026 Uiso 1 1 calc R . .
C14 C 0.7187(2) 0.70657(13) 0.51654(12) 0.0227(3) Uani 1 1 d . . .
C15 C 0.7034(2) 0.63642(14) 0.47653(13) 0.0266(4) Uani 1 1 d . . .
N16 N 0.6892(2) 0.58204(13) 0.44349(11) 0.0305(4) Uani 1 1 d . . .
C17 C 0.7852(2) 0.78254(14) 0.46757(12) 0.0254(4) Uani 1 1 d . . .
H17 H 0.8220 0.7870 0.4090 0.030 Uiso 1 1 calc R . .
C18 C 0.7967(2) 0.85143(13) 0.50601(12) 0.0232(4) Uani 1 1 d . . .
H18 H 0.8395 0.9043 0.4732 0.028 Uiso 1 1 calc R . .
C21 C 0.7466(2) 1.01386(12) 0.58893(11) 0.0203(3) Uani 1 1 d . . .
C22 C 0.6370(2) 1.04937(13) 0.54305(13) 0.0256(4) Uani 1 1 d . . .
H22 H 0.5740 1.0095 0.5416 0.031 Uiso 1 1 calc R . .
C23 C 0.6187(2) 1.14221(13) 0.49952(13) 0.0263(4) Uani 1 1 d . . .
H23 H 0.5438 1.1661 0.4684 0.032 Uiso 1 1 calc R . .
C24 C 0.7116(2) 1.20013(13) 0.50205(12) 0.0232(4) Uani 1 1 d . . .
C25 C 0.6921(2) 1.29651(13) 0.45661(12) 0.0240(4) Uani 1 1 d . . .
N26 N 0.67676(19) 1.37313(12) 0.42084(11) 0.0253(3) Uani 1 1 d . . .
C27 C 0.8219(2) 1.16625(13) 0.54807(13) 0.0257(4) Uani 1 1 d . . .
H27 H 0.8843 1.2064 0.5498 0.031 Uiso 1 1 calc R . .
C28 C 0.8387(2) 1.07301(13) 0.59124(12) 0.0237(4) Uani 1 1 d . . .
H28 H 0.9133 1.0491 0.6226 0.028 Uiso 1 1 calc R . .
C31 C 0.7184(2) 1.07895(13) 0.79520(12) 0.0229(3) Uani 1 1 d . . .
C32 C 0.6027(2) 1.10302(14) 0.75336(12) 0.0255(4) Uani 1 1 d . . .
H32 H 0.5532 1.0558 0.7509 0.031 Uiso 1 1 calc R . .
C33 C 0.5601(2) 1.19568(14) 0.71535(13) 0.0266(4) Uani 1 1 d . . .
H33 H 0.4799 1.2124 0.6883 0.032 Uiso 1 1 calc R . .
C34 C 0.6365(2) 1.26419(14) 0.71721(13) 0.0266(4) Uani 1 1 d . . .
C35 C 0.5915(2) 1.36024(14) 0.67787(13) 0.0285(4) Uani 1 1 d . . .
N36 N 0.5484(2) 1.43572(13) 0.64790(13) 0.0339(4) Uani 1 1 d . . .
C37 C 0.7518(3) 1.24123(14) 0.75815(14) 0.0303(4) Uani 1 1 d . . .
H37 H 0.8034 1.2882 0.7586 0.036 Uiso 1 1 calc R . .
C38 C 0.7909(2) 1.14873(14) 0.79852(14) 0.0290(4) Uani 1 1 d . . .
H38 H 0.8674 1.1328 0.8286 0.035 Uiso 1 1 calc R . .
C41 C 0.7843(2) 0.95779(13) 0.92503(12) 0.0231(4) Uani 1 1 d . . .
C42 C 0.6931(2) 1.00761(15) 0.98163(13) 0.0289(4) Uani 1 1 d . . .
H42 H 0.6237 1.0579 0.9617 0.035 Uiso 1 1 calc R . .
C43 C 0.7036(3) 0.98409(17) 1.06641(14) 0.0341(5) Uani 1 1 d . . .
H43 H 0.6405 1.0171 1.1049 0.041 Uiso 1 1 calc R . .
C44 C 0.8078(3) 0.91156(16) 1.09462(13) 0.0313(4) Uani 1 1 d . . .
C45 C 0.8164(3) 0.8849(2) 1.18337(15) 0.0428(6) Uani 1 1 d . . .
N46 N 0.8240(3) 0.8640(2) 1.25327(15) 0.0618(8) Uani 1 1 d . . .
C47 C 0.9033(2) 0.86376(15) 1.03877(13) 0.0274(4) Uani 1 1 d . . .
H47 H 0.9762 0.8159 1.0583 0.033 Uiso 1 1 calc R . .
C48 C 0.8903(2) 0.88714(14) 0.95431(12) 0.0244(4) Uani 1 1 d . . .
H48 H 0.9545 0.8546 0.9159 0.029 Uiso 1 1 calc R . .
C51 C 0.8300(2) 0.69559(12) 0.91879(11) 0.0206(3) Uani 1 1 d . . .
C52 C 0.7065(2) 0.72863(14) 0.97056(12) 0.0251(4) Uani 1 1 d . . .
H52 H 0.6344 0.7725 0.9456 0.030 Uiso 1 1 calc R . .
C53 C 0.6884(2) 0.69790(14) 1.05799(13) 0.0268(4) Uani 1 1 d . . .
H53 H 0.6035 0.7193 1.0929 0.032 Uiso 1 1 calc R . .
C54 C 0.7965(2) 0.63516(14) 1.09396(12) 0.0243(4) Uani 1 1 d . . .
C55 C 0.7742(2) 0.59686(14) 1.18392(13) 0.0262(4) Uani 1 1 d . . .
N56 N 0.7511(2) 0.56252(12) 1.25469(11) 0.0283(3) Uani 1 1 d . . .
C57 C 0.9220(2) 0.60416(13) 1.04331(12) 0.0246(4) Uani 1 1 d . . .
H57 H 0.9963 0.5631 1.0685 0.030 Uiso 1 1 calc R . .
C58 C 0.9377(2) 0.63354(13) 0.95609(12) 0.0234(4) Uani 1 1 d . . .
H58 H 1.0223 0.6114 0.9213 0.028 Uiso 1 1 calc R . .
C61 C 0.8778(2) 0.65289(12) 0.77561(11) 0.0207(3) Uani 1 1 d . . .
C62 C 0.8242(2) 0.56846(13) 0.80938(12) 0.0238(4) Uani 1 1 d . . .
H62 H 0.7739 0.5555 0.8661 0.029 Uiso 1 1 calc R . .
C63 C 0.8438(2) 0.50334(13) 0.76072(13) 0.0259(4) Uani 1 1 d . . .
H63 H 0.8056 0.4466 0.7838 0.031 Uiso 1 1 calc R . .
C64 C 0.9198(2) 0.52148(13) 0.67782(12) 0.0244(4) Uani 1 1 d . . .
C65 C 0.9355(2) 0.45426(15) 0.62712(14) 0.0293(4) Uani 1 1 d . . .
N66 N 0.9446(2) 0.40006(15) 0.58813(14) 0.0387(4) Uani 1 1 d . . .
C67 C 0.9793(2) 0.60376(14) 0.64436(12) 0.0238(4) Uani 1 1 d . . .
H67 H 1.0339 0.6151 0.5887 0.029 Uiso 1 1 calc R . .
C68 C 0.9580(2) 0.66882(13) 0.69322(12) 0.0228(3) Uani 1 1 d . . .
H68 H 0.9982 0.7249 0.6706 0.027 Uiso 1 1 calc R . .
C71 C 0.5682(3) 0.4443(2) 0.17089(19) 0.0455(6) Uani 1 1 d . . .
H71A H 0.5335 0.4868 0.2092 0.068 Uiso 1 1 calc R . .
H71B H 0.4872 0.4242 0.1589 0.068 Uiso 1 1 calc R . .
H71C H 0.6224 0.4768 0.1179 0.068 Uiso 1 1 calc R . .
N72 N 0.6609(2) 0.36172(17) 0.21122(14) 0.0393(5) Uani 1 1 d . . .
O73 O 0.78782(19) 0.36391(16) 0.19832(13) 0.0465(5) Uani 1 1 d . . .
O74 O 0.6051(3) 0.29536(17) 0.25756(15) 0.0593(6) Uani 1 1 d . . .
C81A C 0.8004(14) 0.1144(10) 0.2221(9) 0.078(4) Uani 0.70 1 d P A 1
H81A H 0.8071 0.1726 0.2360 0.117 Uiso 0.70 1 calc PR A 1
H81B H 0.7848 0.1280 0.1638 0.117 Uiso 0.70 1 calc PR A 1
H81C H 0.8888 0.0708 0.2277 0.117 Uiso 0.70 1 calc PR A 1
N82A N 0.6819(4) 0.0728(2) 0.2797(2) 0.0442(8) Uani 0.70 1 d PD A 1
N82B N 0.7565(11) 0.0722(7) 0.3062(7) 0.056(2) Uiso 0.30 1 d PD B 2
O83A O 0.6838(6) 0.0427(3) 0.3547(2) 0.0748(13) Uani 0.70 1 d PD A 1
O84A O 0.5779(3) 0.0753(2) 0.2490(2) 0.0588(8) Uani 0.70 1 d P A 1
O84B O 0.8447(11) 0.0550(7) 0.3474(7) 0.080(3) Uiso 0.30 1 d PD B 2
C81B C 0.8075(18) 0.1062(13) 0.2194(11) 0.028(3) Uiso 0.30 1 d P B 2
H81D H 0.8768 0.0574 0.1973 0.042 Uiso 0.30 1 calc PR B 2
H81E H 0.8532 0.1610 0.2118 0.042 Uiso 0.30 1 calc PR B 2
H81F H 0.7280 0.1239 0.1888 0.042 Uiso 0.30 1 calc PR B 2
O83B O 0.6319(13) 0.0540(9) 0.3276(9) 0.072(3) Uiso 0.30 1 d PD B 2

loop_
_atom_site_aniso_label
_atom_site_aniso_U_11
_atom_site_aniso_U_22
_atom_site_aniso_U_33
_atom_site_aniso_U_23
_atom_site_aniso_U_13
_atom_site_aniso_U_12
Cu1 0.03963(15) 0.01416(11) 0.01718(11) -0.00224(8) -0.00797(9) -0.00314(9)
P1 0.0369(3) 0.0261(3) 0.0279(3) -0.0065(2) -0.0063(2) -0.0069(2)
F1 0.0610(10) 0.0331(7) 0.0462(8) -0.0146(6) -0.0050(7) -0.0165(7)
C1 0.0312(9) 0.0148(7) 0.0188(8) -0.0023(6) -0.0070(7) -0.0034(6)
F2 0.0512(9) 0.0569(10) 0.0495(9) -0.0276(8) 0.0119(7) -0.0259(8)
C2 0.0315(9) 0.0187(8) 0.0177(8) -0.0021(6) -0.0080(7) -0.0042(7)
F3 0.0646(10) 0.0518(9) 0.0309(7) 0.0050(7) -0.0181(7) -0.0136(8)
C3 0.0317(9) 0.0190(8) 0.0152(7) -0.0026(6) -0.0073(7) -0.0039(7)
F4 0.0378(7) 0.0355(7) 0.0295(6) -0.0063(5) -0.0079(5) -0.0004(5)
C4 0.0279(9) 0.0161(8) 0.0182(8) -0.0031(6) -0.0062(6) -0.0021(6)
F5 0.0372(8) 0.0463(9) 0.0519(9) -0.0023(7) -0.0168(7) -0.0019(6)
C5 0.0320(9) 0.0179(8) 0.0190(8) -0.0027(6) -0.0079(7) -0.0042(7)
F6 0.0482(8) 0.0351(7) 0.0486(9) -0.0152(6) 0.0004(7) -0.0164(6)
C6 0.0269(9) 0.0172(8) 0.0170(8) -0.0016(6) -0.0058(6) -0.0035(6)
C11 0.0263(8) 0.0159(8) 0.0173(8) -0.0027(6) -0.0066(6) -0.0015(6)
C12 0.0266(9) 0.0184(8) 0.0161(7) -0.0034(6) -0.0051(6) -0.0026(6)
C13 0.0279(9) 0.0184(8) 0.0196(8) -0.0039(6) -0.0070(7) -0.0027(6)
C14 0.0278(9) 0.0205(8) 0.0213(8) -0.0076(7) -0.0071(7) -0.0006(7)
C15 0.0338(10) 0.0253(9) 0.0218(9) -0.0075(7) -0.0062(7) -0.0032(7)
N16 0.0443(10) 0.0267(8) 0.0233(8) -0.0080(7) -0.0073(7) -0.0078(7)
C17 0.0344(10) 0.0241(9) 0.0169(8) -0.0056(7) -0.0033(7) -0.0031(7)
C18 0.0302(9) 0.0202(8) 0.0183(8) -0.0028(6) -0.0047(7) -0.0040(7)
C21 0.0276(9) 0.0163(8) 0.0162(7) -0.0021(6) -0.0057(6) -0.0021(6)
C22 0.0346(10) 0.0176(8) 0.0272(9) -0.0032(7) -0.0139(8) -0.0035(7)
C23 0.0340(10) 0.0184(8) 0.0277(9) -0.0029(7) -0.0143(8) -0.0003(7)
C24 0.0304(9) 0.0152(8) 0.0215(8) -0.0007(6) -0.0051(7) -0.0019(7)
C25 0.0294(9) 0.0191(8) 0.0223(8) -0.0034(7) -0.0049(7) -0.0026(7)
N26 0.0321(9) 0.0198(7) 0.0233(8) -0.0033(6) -0.0066(6) -0.0024(6)
C27 0.0291(9) 0.0187(8) 0.0280(9) -0.0002(7) -0.0070(7) -0.0061(7)
C28 0.0278(9) 0.0189(8) 0.0236(9) 0.0002(7) -0.0088(7) -0.0040(7)
C31 0.0334(10) 0.0174(8) 0.0189(8) -0.0040(6) -0.0078(7) -0.0029(7)
C32 0.0322(10) 0.0220(9) 0.0237(9) -0.0061(7) -0.0070(7) -0.0040(7)
C33 0.0314(10) 0.0238(9) 0.0243(9) -0.0055(7) -0.0088(7) 0.0003(7)
C34 0.0375(11) 0.0188(8) 0.0222(9) -0.0044(7) -0.0075(8) 0.0002(7)
C35 0.0354(10) 0.0233(9) 0.0262(9) -0.0061(7) -0.0076(8) -0.0001(8)
N36 0.0396(10) 0.0263(9) 0.0323(9) -0.0049(7) -0.0088(8) 0.0029(7)
C37 0.0461(12) 0.0192(9) 0.0300(10) -0.0046(7) -0.0159(9) -0.0064(8)
C38 0.0419(11) 0.0211(9) 0.0282(10) -0.0040(7) -0.0176(8) -0.0037(8)
C41 0.0327(9) 0.0194(8) 0.0190(8) -0.0045(6) -0.0073(7) -0.0054(7)
C42 0.0385(11) 0.0247(9) 0.0230(9) -0.0069(7) -0.0087(8) 0.0014(8)
C43 0.0421(12) 0.0360(11) 0.0236(10) -0.0115(8) -0.0066(8) 0.0023(9)
C44 0.0409(12) 0.0340(11) 0.0187(9) -0.0047(8) -0.0083(8) -0.0035(9)
C45 0.0511(14) 0.0497(15) 0.0245(11) -0.0095(10) -0.0099(10) 0.0036(11)
N46 0.0764(18) 0.0757(19) 0.0237(10) -0.0088(11) -0.0140(11) 0.0122(15)
C47 0.0343(10) 0.0251(9) 0.0228(9) -0.0031(7) -0.0094(8) -0.0028(7)
C48 0.0314(9) 0.0223(9) 0.0203(8) -0.0053(7) -0.0062(7) -0.0038(7)
C51 0.0286(9) 0.0165(8) 0.0168(8) -0.0009(6) -0.0064(6) -0.0050(6)
C52 0.0282(9) 0.0236(9) 0.0211(9) -0.0006(7) -0.0061(7) -0.0024(7)
C53 0.0294(10) 0.0272(9) 0.0217(9) -0.0042(7) -0.0021(7) -0.0044(7)
C54 0.0332(10) 0.0232(9) 0.0172(8) -0.0015(7) -0.0064(7) -0.0078(7)
C55 0.0351(10) 0.0227(9) 0.0214(9) -0.0032(7) -0.0065(7) -0.0068(7)
N56 0.0393(10) 0.0248(8) 0.0202(8) -0.0023(6) -0.0065(7) -0.0066(7)
C57 0.0319(10) 0.0215(8) 0.0200(8) -0.0012(7) -0.0087(7) -0.0033(7)
C58 0.0287(9) 0.0209(8) 0.0192(8) -0.0022(6) -0.0058(7) -0.0023(7)
C61 0.0264(9) 0.0171(8) 0.0185(8) -0.0023(6) -0.0073(6) -0.0019(6)
C62 0.0328(10) 0.0194(8) 0.0190(8) -0.0016(7) -0.0065(7) -0.0053(7)
C63 0.0341(10) 0.0188(8) 0.0250(9) -0.0038(7) -0.0061(7) -0.0054(7)
C64 0.0296(9) 0.0198(8) 0.0241(9) -0.0068(7) -0.0068(7) -0.0001(7)
C65 0.0339(10) 0.0255(10) 0.0276(10) -0.0075(8) -0.0041(8) -0.0021(8)
N66 0.0471(12) 0.0323(10) 0.0384(11) -0.0173(8) -0.0022(9) -0.0040(8)
C67 0.0252(9) 0.0232(9) 0.0219(8) -0.0048(7) -0.0044(7) -0.0017(7)
C68 0.0266(9) 0.0194(8) 0.0211(8) -0.0023(6) -0.0046(7) -0.0032(6)
C71 0.0404(13) 0.0528(16) 0.0531(15) -0.0296(13) -0.0082(11) -0.0066(11)
N72 0.0364(10) 0.0499(12) 0.0370(10) -0.0229(9) 0.0058(8) -0.0154(9)
O73 0.0330(9) 0.0641(13) 0.0472(11) -0.0250(9) 0.0020(8) -0.0129(8)
O74 0.0573(13) 0.0607(13) 0.0563(13) -0.0146(11) 0.0139(10) -0.0271(11)
C81A 0.072(5) 0.073(6) 0.074(5) -0.001(3) 0.015(3) -0.028(4)
N82A 0.066(2) 0.0391(16) 0.0258(14) -0.0134(12) 0.0134(15) -0.0220(15)
O83A 0.126(4) 0.071(2) 0.0247(15) -0.0076(15) 0.011(2) -0.043(3)
O84A 0.0444(16) 0.065(2) 0.079(2) -0.0436(18) 0.0031(15) -0.0148(14)

loop_
_atom_type_symbol
_atom_type_description
_atom_type_scat_dispersion_real
_atom_type_scat_dispersion_imag
_atom_type_scat_source
C C 0.0033 0.0016 'International Tables Vol C Tables 4.2.6.8 and 6.1.1.4'
H H 0.0000 0.0000 'International Tables Vol C Tables 4.2.6.8 and 6.1.1.4'
N N 0.0061 0.0033 'International Tables Vol C Tables 4.2.6.8 and 6.1.1.4'
F F 0.0171 0.0103 'International Tables Vol C Tables 4.2.6.8 and 6.1.1.4'
P P 0.1023 0.0942 'International Tables Vol C Tables 4.2.6.8 and 6.1.1.4'
Cu Cu 0.3201 1.2651 'International Tables Vol C Tables 4.2.6.8 and 6.1.1.4'
O O 0.0106 0.0060 'International Tables Vol C Tables 4.2.6.8 and 6.1.1.4'

loop_
_geom_angle_atom_site_label_1
_geom_angle_atom_site_label_2
_geom_angle_atom_site_label_3
_geom_angle
_geom_angle_site_symmetry_1
_geom_angle_site_symmetry_3
N26 Cu1 N16 116.22(8) 1_545 .
N26 Cu1 N56 126.07(8) 1_545 1_554
N16 Cu1 N56 106.58(8) . 1_554
N26 Cu1 N36 110.10(8) 1_545 2_676
N16 Cu1 N36 99.15(8) . 2_676
N56 Cu1 N36 92.98(8) 1_554 2_676
F2 P1 F1 89.74(9) . .
F2 P1 F3 90.30(10) . .
F1 P1 F3 90.85(10) . .
F2 P1 F5 90.97(10) . .
F1 P1 F5 89.84(10) . .
F3 P1 F5 178.56(10) . .
F2 P1 F6 90.06(9) . .
F1 P1 F6 179.32(10) . .
F3 P1 F6 89.80(10) . .
F5 P1 F6 89.51(9) . .
F2 P1 F4 179.67(9) . .
F1 P1 F4 90.53(9) . .
F3 P1 F4 89.50(9) . .
F5 P1 F4 89.23(9) . .
F6 P1 F4 89.68(9) . .
C4 C1 C3 149.64(18) . .
C4 C1 C2 149.36(18) . .
C3 C1 C2 60.28(13) . .
C5 C2 C1 148.59(18) . .
C5 C2 C3 151.40(18) . .
C1 C2 C3 59.84(12) . .
C6 C3 C1 150.11(18) . .
C6 C3 C2 150.01(18) . .
C1 C3 C2 59.88(13) . .
C1 C4 C21 121.07(16) . .
C1 C4 C11 120.02(16) . .
C21 C4 C11 118.86(15) . .
C2 C5 C41 121.61(17) . .
C2 C5 C31 119.65(17) . .
C41 C5 C31 118.74(16) . .
C3 C6 C61 120.91(16) . .
C3 C6 C51 119.68(17) . .
C61 C6 C51 119.26(15) . .
C18 C11 C12 119.33(17) . .
C18 C11 C4 120.61(17) . .
C12 C11 C4 120.05(16) . .
C13 C12 C11 120.68(17) . .
C13 C12 H12 119.7 . .
C11 C12 H12 119.7 . .
C12 C13 C14 119.10(18) . .
C12 C13 H13 120.5 . .
C14 C13 H13 120.5 . .
C13 C14 C17 121.41(17) . .
C13 C14 C15 119.52(18) . .
C17 C14 C15 119.01(17) . .
N16 C15 C14 178.4(2) . .
C15 N16 Cu1 171.25(18) . .
C18 C17 C14 118.87(17) . .
C18 C17 H17 120.6 . .
C14 C17 H17 120.6 . .
C17 C18 C11 120.51(18) . .
C17 C18 H18 119.7 . .
C11 C18 H18 119.7 . .
C22 C21 C28 119.45(17) . .
C22 C21 C4 119.49(17) . .
C28 C21 C4 121.06(17) . .
C23 C22 C21 120.74(18) . .
C23 C22 H22 119.6 . .
C21 C22 H22 119.6 . .
C22 C23 C24 119.17(18) . .
C22 C23 H23 120.4 . .
C24 C23 H23 120.4 . .
C23 C24 C27 121.14(17) . .
C23 C24 C25 118.85(18) . .
C27 C24 C25 120.02(18) . .
N26 C25 C24 179.7(2) . .
C25 N26 Cu1 171.90(17) . 1_565
C28 C27 C24 118.91(18) . .
C28 C27 H27 120.5 . .
C24 C27 H27 120.5 . .
C27 C28 C21 120.59(18) . .
C27 C28 H28 119.7 . .
C21 C28 H28 119.7 . .
C38 C31 C32 119.65(18) . .
C38 C31 C5 119.50(18) . .
C32 C31 C5 120.85(17) . .
C33 C32 C31 120.16(19) . .
C33 C32 H32 119.9 . .
C31 C32 H32 119.9 . .
C32 C33 C34 119.36(19) . .
C32 C33 H33 120.3 . .
C34 C33 H33 120.3 . .
C37 C34 C33 121.04(18) . .
C37 C34 C35 119.87(19) . .
C33 C34 C35 119.06(19) . .
N36 C35 C34 176.4(3) . .
C35 N36 Cu1 128.75(19) . 2_676
C34 C37 C38 119.3(2) . .
C34 C37 H37 120.4 . .
C38 C37 H37 120.4 . .
C37 C38 C31 120.45(19) . .
C37 C38 H38 119.8 . .
C31 C38 H38 119.8 . .
C48 C41 C42 119.16(18) . .
C48 C41 C5 121.46(18) . .
C42 C41 C5 119.38(18) . .
C43 C42 C41 120.5(2) . .
C43 C42 H42 119.8 . .
C41 C42 H42 119.8 . .
C42 C43 C44 119.3(2) . .
C42 C43 H43 120.4 . .
C44 C43 H43 120.4 . .
C43 C44 C47 121.15(19) . .
C43 C44 C45 119.5(2) . .
C47 C44 C45 119.4(2) . .
N46 C45 C44 179.6(4) . .
C48 C47 C44 118.96(19) . .
C48 C47 H47 120.5 . .
C44 C47 H47 120.5 . .
C47 C48 C41 120.89(19) . .
C47 C48 H48 119.6 . .
C41 C48 H48 119.6 . .
C58 C51 C52 119.32(17) . .
C58 C51 C6 120.89(17) . .
C52 C51 C6 119.77(17) . .
C53 C52 C51 120.60(18) . .
C53 C52 H52 119.7 . .
C51 C52 H52 119.7 . .
C52 C53 C54 119.19(19) . .
C52 C53 H53 120.4 . .
C54 C53 H53 120.4 . .
C57 C54 C53 120.82(18) . .
C57 C54 C55 119.40(18) . .
C53 C54 C55 119.62(19) . .
N56 C55 C54 175.5(2) . .
C55 N56 Cu1 166.48(19) . 1_556
C58 C57 C54 119.55(18) . .
C58 C57 H57 120.2 . .
C54 C57 H57 120.2 . .
C57 C58 C51 120.46(18) . .
C57 C58 H58 119.8 . .
C51 C58 H58 119.8 . .
C62 C61 C68 118.94(17) . .
C62 C61 C6 119.60(17) . .
C68 C61 C6 121.41(17) . .
C63 C62 C61 120.58(18) . .
C63 C62 H62 119.7 . .
C61 C62 H62 119.7 . .
C62 C63 C64 119.82(18) . .
C62 C63 H63 120.1 . .
C64 C63 H63 120.1 . .
C63 C64 C67 120.29(18) . .
C63 C64 C65 119.12(18) . .
C67 C64 C65 120.59(18) . .
N66 C65 C64 178.2(2) . .
C68 C67 C64 119.42(18) . .
C68 C67 H67 120.3 . .
C64 C67 H67 120.3 . .
C67 C68 C61 120.85(18) . .
C67 C68 H68 119.6 . .
C61 C68 H68 119.6 . .
N72 C71 H71A 109.5 . .
N72 C71 H71B 109.5 . .
H71A C71 H71B 109.5 . .
N72 C71 H71C 109.5 . .
H71A C71 H71C 109.5 . .
H71B C71 H71C 109.5 . .
O73 N72 O74 123.4(3) . .
O73 N72 C71 118.4(2) . .
O74 N72 C71 118.2(2) . .
O83A N82A O84A 122.5(5) . .
O83A N82A C81A 121.2(7) . .
O84A N82A C81A 116.2(6) . .
O84B N82B O83B 128.6(13) . .
O84B N82B C81B 113.1(11) . .
O83B N82B C81B 117.7(13) . .
N82B C81B H81D 109.5 . .
N82B C81B H81E 109.5 . .
H81D C81B H81E 109.5 . .
N82B C81B H81F 109.5 . .
H81D C81B H81F 109.5 . .
H81E C81B H81F 109.5 . .

loop_
_geom_bond_atom_site_label_1
_geom_bond_atom_site_label_2
_geom_bond_distance
_geom_bond_site_symmetry_2
Cu1 N26 1.9162(18) 1_545
Cu1 N16 1.9561(18) .
Cu1 N56 1.9712(19) 1_554
Cu1 N36 2.168(2) 2_676
P1 F2 1.5912(17) .
P1 F1 1.5950(15) .
P1 F3 1.5955(18) .
P1 F5 1.6026(17) .
P1 F6 1.6029(15) .
P1 F4 1.6078(16) .
C1 C4 1.353(2) .
C1 C3 1.433(2) .
C1 C2 1.434(3) .
C2 C5 1.353(3) .
C2 C3 1.439(3) .
C3 C6 1.354(3) .
C4 C21 1.475(2) .
C4 C11 1.477(2) .
C5 C41 1.473(3) .
C5 C31 1.483(3) .
C6 C61 1.477(3) .
C6 C51 1.481(2) .
C11 C18 1.401(2) .
C11 C12 1.401(3) .
C12 C13 1.383(2) .
C12 H12 0.9500 .
C13 C14 1.392(3) .
C13 H13 0.9500 .
C14 C17 1.398(3) .
C14 C15 1.436(3) .
C15 N16 1.145(3) .
C17 C18 1.388(3) .
C17 H17 0.9500 .
C18 H18 0.9500 .
C21 C22 1.394(3) .
C21 C28 1.400(3) .
C22 C23 1.386(3) .
C22 H22 0.9500 .
C23 C24 1.393(3) .
C23 H23 0.9500 .
C24 C27 1.399(3) .
C24 C25 1.440(3) .
C25 N26 1.143(3) .
N26 Cu1 1.9162(18) 1_565
C27 C28 1.389(3) .
C27 H27 0.9500 .
C28 H28 0.9500 .
C31 C38 1.398(3) .
C31 C32 1.398(3) .
C32 C33 1.388(3) .
C32 H32 0.9500 .
C33 C34 1.399(3) .
C33 H33 0.9500 .
C34 C37 1.386(3) .
C34 C35 1.440(3) .
C35 N36 1.145(3) .
N36 Cu1 2.168(2) 2_676
C37 C38 1.390(3) .
C37 H37 0.9500 .
C38 H38 0.9500 .
C41 C48 1.395(3) .
C41 C42 1.402(3) .
C42 C43 1.385(3) .
C42 H42 0.9500 .
C43 C44 1.392(3) .
C43 H43 0.9500 .
C44 C47 1.393(3) .
C44 C45 1.443(3) .
C45 N46 1.139(3) .
C47 C48 1.386(3) .
C47 H47 0.9500 .
C48 H48 0.9500 .
C51 C58 1.399(3) .
C51 C52 1.399(3) .
C52 C53 1.387(3) .
C52 H52 0.9500 .
C53 C54 1.395(3) .
C53 H53 0.9500 .
C54 C57 1.393(3) .
C54 C55 1.438(3) .
C55 N56 1.144(3) .
N56 Cu1 1.9711(19) 1_556
C57 C58 1.384(3) .
C57 H57 0.9500 .
C58 H58 0.9500 .
C61 C62 1.398(3) .
C61 C68 1.403(3) .
C62 C63 1.388(3) .
C62 H62 0.9500 .
C63 C64 1.396(3) .
C63 H63 0.9500 .
C64 C67 1.397(3) .
C64 C65 1.446(3) .
C65 N66 1.149(3) .
C67 C68 1.388(3) .
C67 H67 0.9500 .
C68 H68 0.9500 .
C71 N72 1.479(4) .
C71 H71A 0.9800 .
C71 H71B 0.9800 .
C71 H71C 0.9800 .
N72 O73 1.216(3) .
N72 O74 1.227(3) .
C81A N82A 1.456(14) .
C81A H81A 0.9800 .
C81A H81B 0.9800 .
C81A H81C 0.9800 .
N82A O83A 1.213(5) .
N82A O84A 1.228(5) .
N82B O84B 1.169(14) .
N82B O83B 1.253(16) .
N82B C81B 1.41(2) .
C81B H81D 0.9800 .
C81B H81E 0.9800 .
C81B H81F 0.9800 .

loop_
_geom_torsion_atom_site_label_1
_geom_torsion_atom_site_label_2
_geom_torsion_atom_site_label_3
_geom_torsion_atom_site_label_4
_geom_torsion
_geom_torsion_site_symmetry_1
_geom_torsion_site_symmetry_4
C4 C1 C2 C5 -5.2(6) . .
C3 C1 C2 C5 -175.5(4) . .
C4 C1 C2 C3 170.3(4) . .
C4 C1 C3 C6 9.0(7) . .
C2 C1 C3 C6 179.2(4) . .
C4 C1 C3 C2 -170.2(4) . .
C5 C2 C3 C6 -4.2(7) . .
C1 C2 C3 C6 -179.2(4) . .
C5 C2 C3 C1 175.1(4) . .
C3 C1 C4 C21 -178.8(3) . .
C2 C1 C4 C21 18.0(5) . .
C3 C1 C4 C11 3.8(5) . .
C2 C1 C4 C11 -159.4(3) . .
C1 C2 C5 C41 -179.6(3) . .
C3 C2 C5 C41 8.6(5) . .
C1 C2 C5 C31 1.1(5) . .
C3 C2 C5 C31 -170.7(3) . .
C1 C3 C6 C61 8.0(5) . .
C2 C3 C6 C61 -173.3(3) . .
C1 C3 C6 C51 -167.4(3) . .
C2 C3 C6 C51 11.3(5) . .
C1 C4 C11 C18 -144.0(2) . .
C21 C4 C11 C18 38.5(3) . .
C1 C4 C11 C12 36.8(3) . .
C21 C4 C11 C12 -140.65(18) . .
C18 C11 C12 C13 2.7(3) . .
C4 C11 C12 C13 -178.14(17) . .
C11 C12 C13 C14 0.0(3) . .
C12 C13 C14 C17 -1.9(3) . .
C12 C13 C14 C15 -179.22(18) . .
C13 C14 C15 N16 113(9) . .
C17 C14 C15 N16 -64(9) . .
C14 C15 N16 Cu1 39(10) . .
N26 Cu1 N16 C15 170.7(13) 1_545 .
N56 Cu1 N16 C15 24.4(13) 1_554 .
N36 Cu1 N16 C15 -71.5(13) 2_676 .
C13 C14 C17 C18 1.1(3) . .
C15 C14 C17 C18 178.42(19) . .
C14 C17 C18 C11 1.6(3) . .
C12 C11 C18 C17 -3.5(3) . .
C4 C11 C18 C17 177.32(18) . .
C1 C4 C21 C22 -135.7(2) . .
C11 C4 C21 C22 41.7(3) . .
C1 C4 C21 C28 44.0(3) . .
C11 C4 C21 C28 -138.57(19) . .
C28 C21 C22 C23 0.3(3) . .
C4 C21 C22 C23 -179.99(18) . .
C21 C22 C23 C24 0.0(3) . .
C22 C23 C24 C27 -0.4(3) . .
C22 C23 C24 C25 179.96(19) . .
C23 C24 C25 N26 148(100) . .
C27 C24 C25 N26 -32(67) . .
C24 C25 N26 Cu1 11(67) . 1_565
C23 C24 C27 C28 0.5(3) . .
C25 C24 C27 C28 -179.91(19) . .
C24 C27 C28 C21 -0.1(3) . .
C22 C21 C28 C27 -0.3(3) . .
C4 C21 C28 C27 -179.95(18) . .
C2 C5 C31 C38 -129.7(2) . .
C41 C5 C31 C38 50.9(3) . .
C2 C5 C31 C32 50.4(3) . .
C41 C5 C31 C32 -128.9(2) . .
C38 C31 C32 C33 0.0(3) . .
C5 C31 C32 C33 179.83(18) . .
C31 C32 C33 C34 1.8(3) . .
C32 C33 C34 C37 -1.6(3) . .
C32 C33 C34 C35 -179.82(19) . .
C37 C34 C35 N36 -143(4) . .
C33 C34 C35 N36 35(4) . .
C34 C35 N36 Cu1 -10(4) . 2_676
C33 C34 C37 C38 -0.6(3) . .
C35 C34 C37 C38 177.7(2) . .
C34 C37 C38 C31 2.4(3) . .
C32 C31 C38 C37 -2.2(3) . .
C5 C31 C38 C37 178.0(2) . .
C2 C5 C41 C48 35.1(3) . .
C31 C5 C41 C48 -145.6(2) . .
C2 C5 C41 C42 -144.1(2) . .
C31 C5 C41 C42 35.2(3) . .
C48 C41 C42 C43 -3.1(3) . .
C5 C41 C42 C43 176.1(2) . .
C41 C42 C43 C44 1.3(4) . .
C42 C43 C44 C47 1.4(4) . .
C42 C43 C44 C45 -178.1(2) . .
C43 C44 C45 N46 -125(49) . .
C47 C44 C45 N46 55(49) . .
C43 C44 C47 C48 -2.3(3) . .
C45 C44 C47 C48 177.2(2) . .
C44 C47 C48 C41 0.5(3) . .
C42 C41 C48 C47 2.1(3) . .
C5 C41 C48 C47 -177.05(19) . .
C3 C6 C51 C58 -132.0(2) . .
C61 C6 C51 C58 52.5(3) . .
C3 C6 C51 C52 49.4(3) . .
C61 C6 C51 C52 -126.1(2) . .
C58 C51 C52 C53 -2.3(3) . .
C6 C51 C52 C53 176.42(18) . .
C51 C52 C53 C54 1.5(3) . .
C52 C53 C54 C57 0.7(3) . .
C52 C53 C54 C55 -174.84(19) . .
C57 C54 C55 N56 -99(3) . .
C53 C54 C55 N56 77(3) . .
C54 C55 N56 Cu1 -40(4) . 1_556
C53 C54 C57 C58 -2.2(3) . .
C55 C54 C57 C58 173.37(18) . .
C54 C57 C58 C51 1.4(3) . .
C52 C51 C58 C57 0.7(3) . .
C6 C51 C58 C57 -177.90(18) . .
C3 C6 C61 C62 -140.6(2) . .
C51 C6 C61 C62 34.8(3) . .
C3 C6 C61 C68 36.5(3) . .
C51 C6 C61 C68 -148.04(18) . .
C68 C61 C62 C63 -3.3(3) . .
C6 C61 C62 C63 173.98(18) . .
C61 C62 C63 C64 1.1(3) . .
C62 C63 C64 C67 1.6(3) . .
C62 C63 C64 C65 -178.09(19) . .
C63 C64 C65 N66 26(8) . .
C67 C64 C65 N66 -154(8) . .
C63 C64 C67 C68 -2.3(3) . .
C65 C64 C67 C68 177.47(19) . .
C64 C67 C68 C61 0.1(3) . .
C62 C61 C68 C67 2.6(3) . .
C6 C61 C68 C67 -174.55(18) . .
